data_7247892
loop_
_publ_author_name
'Donaldson, Marryllyn E.'
'Dais, Tyson N.'
'Rowlands, Gareth J.'
'Matheson, Brodie E.'
'Plieger, Paul G.'

_publ_section_title
;
 Adaptable 2,5-bis((1,2,3-triazol-4-yl)methoxy)pyrazine ligands for the
 simple self-assembly of homoleptic 1D coordination polymers
;
_journal_issue 4
_journal_name_full CrystEngComm
_journal_page_first 504
_journal_page_last 516
_journal_paper_doi 10.1039/D3CE01143G
_journal_volume 26
_journal_year 2024
_chemical_formula_moiety 'C20 H30 Cu N8 O2, 2(Cl O4)'
_chemical_formula_sum 'C20 H30 Cl2 Cu N8 O10'
_chemical_formula_weight 676.96
_space_group_crystal_system monoclinic
_space_group_IT_number 15
_space_group_name_Hall '-C 2yc'
_space_group_name_H-M_alt 'C 1 2/c 1'
_atom_sites_solution_hydrogens geom
_atom_sites_solution_primary direct
_atom_sites_solution_secondary difmap
_audit_creation_date 2023-10-12
_audit_creation_method
;
Olex2 1.5
(compiled 2023.08.24 svn.re1ec1418 for OlexSys, GUI svn.r6817)
;
_audit_update_record
;
2023-10-14 deposited with the CCDC.	2023-12-13 downloaded from the CCDC.
;
_cell_angle_alpha 90
_cell_angle_beta 92.654(11)
_cell_angle_gamma 90
_cell_formula_units_Z 4
_cell_length_a 18.580(3)
_cell_length_b 16.190(2)
_cell_length_c 9.4572(13)
_cell_measurement_reflns_used 2874
_cell_measurement_temperature 100.00
_cell_measurement_theta_max 75.82
_cell_measurement_theta_min 3.62
_cell_volume 2841.8(7)
_computing_cell_refinement 'SAINT V8.40B (?, 2016)'
_computing_data_reduction 'SAINT V8.40B (?, 2016)'
_computing_molecular_graphics 'Olex2 1.5 (Dolomanov et al., 2009)'
_computing_publication_material 'Olex2 1.5 (Dolomanov et al., 2009)'
_computing_structure_refinement 'XL  (Sheldrick, 2008)'
_computing_structure_solution 'olex2.solve 1.5 (Bourhis et al., 2015)'
_diffrn_ambient_temperature 100.00
_diffrn_measured_fraction_theta_full 0.992
_diffrn_measured_fraction_theta_max 0.988
_diffrn_measurement_device_type 'D8 Venture'
_diffrn_measurement_method '\f and \w scans'
_diffrn_radiation_type CuK\a
_diffrn_radiation_wavelength 1.54178
_diffrn_reflns_av_R_equivalents 0.1219
_diffrn_reflns_av_unetI/netI 0.0887
_diffrn_reflns_Laue_measured_fraction_full 0.992
_diffrn_reflns_Laue_measured_fraction_max 0.988
_diffrn_reflns_limit_h_max 22
_diffrn_reflns_limit_h_min -22
_diffrn_reflns_limit_k_max 18
_diffrn_reflns_limit_k_min -19
_diffrn_reflns_limit_l_max 11
_diffrn_reflns_limit_l_min -11
_diffrn_reflns_number 13655
_diffrn_reflns_point_group_measured_fraction_full 0.992
_diffrn_reflns_point_group_measured_fraction_max 0.988
_diffrn_reflns_theta_full 67.679
_diffrn_reflns_theta_max 70.060
_diffrn_reflns_theta_min 3.623
_exptl_absorpt_coefficient_mu 3.405
_exptl_absorpt_correction_T_max 0.7540
_exptl_absorpt_correction_T_min 0.4470
_exptl_absorpt_correction_type none
_exptl_absorpt_process_details
;
SADABS-2016/2 (Bruker,2016/2) was used for absorption correction.
wR2(int) was 0.1755 before and 0.1060 after correction.
The Ratio of minimum to maximum transmission is 0.5928.
The \l/2 correction factor is Not present.
;
_exptl_crystal_colour blue
_exptl_crystal_colour_primary blue
_exptl_crystal_density_diffrn 1.582
_exptl_crystal_description needle
_exptl_crystal_F_000 1396
_exptl_crystal_recrystallization_method 'Et2O into MeCN/MeOH solution'
_exptl_crystal_size_max 0.2
_exptl_crystal_size_mid 0.02
_exptl_crystal_size_min 0.02
_refine_diff_density_max 0.686
_refine_diff_density_min -1.047
_refine_diff_density_rms 0.132
_refine_ls_extinction_method none
_refine_ls_goodness_of_fit_ref 1.103
_refine_ls_hydrogen_treatment constr
_refine_ls_matrix_type full
_refine_ls_number_parameters 187
_refine_ls_number_reflns 2668
_refine_ls_number_restraints 0
_refine_ls_restrained_S_all 1.103
_refine_ls_R_factor_all 0.1280
_refine_ls_R_factor_gt 0.0782
_refine_ls_shift/su_max 0.000
_refine_ls_shift/su_mean 0.000
_refine_ls_structure_factor_coef Fsqd
_refine_ls_weighting_details 'w=1/[\s^2^(Fo^2^)+(0.1346P)^2^] where P=(Fo^2^+2Fc^2^)/3'
_refine_ls_weighting_scheme calc
_refine_ls_wR_factor_gt 0.2024
_refine_ls_wR_factor_ref 0.2453
_reflns_Friedel_coverage 0.000
_reflns_number_gt 1607
_reflns_number_total 2668
_reflns_threshold_expression 'I > 2\s(I)'
_cod_data_source_file d3ce01143g2.cif
_cod_data_source_block DT1_2C
_cod_depositor_comments 'Adding full bibliography for 7247889--7247898.cif.'
_cod_database_code 7247892
_shelx_shelxl_version_number 2019/1
_shelx_space_group_comment
;
The symmetry employed for this shelxl refinement is uniquely defined
by the following loop, which should always be used as a source of
symmetry information in preference to the above space-group names.
They are only intended as comments.
;
_shelx_estimated_absorpt_t_max 0.935
_shelx_estimated_absorpt_t_min 0.549
_olex2_refinement_description
;
1. Fixed Uiso
 At 1.2 times of:
  All C(H) groups, All C(H,H) groups
 At 1.5 times of:
  All C(H,H,H) groups
2.a Secondary CH2 refined with riding coordinates:
 C00F(H00A,H00B), C00G(H00C,H00E), C00I(H00F,H00G), C00J(H00I,H00J), C00L(H00N,
 H00O)
2.b Aromatic/amide H refined with riding coordinates:
 C00D(H00D), C00H(H00H)
2.c Idealised Me refined as rotating group:
 C00K(H00K,H00L,H00M)
;
_olex2_submission_special_instructions 'No special instructions were received'

loop_
_space_group_symop_operation_xyz
'x, y, z'
'-x, y, -z+1/2'
'x+1/2, y+1/2, z'
'-x+1/2, y+1/2, -z+1/2'
'-x, -y, -z'
'x, -y, z-1/2'
'-x+1/2, -y+1/2, -z'
'x+1/2, -y+1/2, z-1/2'

loop_
_atom_site_label
_atom_site_type_symbol
_atom_site_fract_x
_atom_site_fract_y
_atom_site_fract_z
_atom_site_U_iso_or_equiv
_atom_site_adp_type
_atom_site_occupancy
_atom_site_site_symmetry_order
_atom_site_calc_flag
_atom_site_refinement_flags_posn
_atom_site_refinement_flags_adp
_atom_site_refinement_flags_occupancy
_atom_site_disorder_assembly
_atom_site_disorder_group
Cu01 Cu 0.500000 0.15174(8) 0.250000 0.0370(4) Uani 1 2 d S T P . .
Cl02 Cl 0.81649(8) 0.39711(10) 0.32153(17) 0.0437(5) Uani 1 1 d . . . . .
O003 O 0.6137(2) 0.1424(3) 0.1789(4) 0.0377(10) Uani 1 1 d . . . . .
O004 O 0.8935(2) 0.3843(3) 0.3147(5) 0.0469(11) Uani 1 1 d . . . . .
O005 O 0.7792(3) 0.3274(3) 0.2572(5) 0.0532(13) Uani 1 1 d . . . . .
O006 O 0.7962(2) 0.4713(3) 0.2458(5) 0.0546(13) Uani 1 1 d . . . . .
N007 N 0.4982(2) 0.0632(3) 0.0980(5) 0.0337(11) Uani 1 1 d . . . . .
O008 O 0.7977(2) 0.4047(3) 0.4677(5) 0.0521(13) Uani 1 1 d . . . . .
N009 N 0.5557(3) 0.2324(3) 0.3737(6) 0.0398(12) Uani 1 1 d . . . . .
N00A N 0.5391(3) 0.2645(3) 0.4975(6) 0.0432(13) Uani 1 1 d . . . . .
N00B N 0.6005(3) 0.2991(3) 0.5485(6) 0.0445(13) Uani 1 1 d . . . . .
C00C C 0.5554(3) 0.0531(4) 0.0181(6) 0.0355(14) Uani 1 1 d . . . . .
C00D C 0.4429(3) 0.0101(4) 0.0806(7) 0.0368(14) Uani 1 1 d . . . . .
H00D H 0.402097 0.015922 0.136655 0.044 Uiso 1 1 calc R U . . .
C00E C 0.6257(3) 0.2455(4) 0.3488(7) 0.0382(14) Uani 1 1 d . . . . .
C00F C 0.6176(3) 0.1129(4) 0.0394(7) 0.0380(14) Uani 1 1 d . . . . .
H00A H 0.664048 0.084536 0.026890 0.046 Uiso 1 1 calc R U . . .
H00B H 0.612942 0.158995 -0.029266 0.046 Uiso 1 1 calc R U . . .
C00G C 0.6579(3) 0.2124(4) 0.2180(7) 0.0431(15) Uani 1 1 d . . . . .
H00C H 0.656333 0.254335 0.141801 0.052 Uiso 1 1 calc R U . . .
H00E H 0.708526 0.195355 0.237818 0.052 Uiso 1 1 calc R U . . .
C00H C 0.6553(3) 0.2899(4) 0.4609(7) 0.0419(15) Uani 1 1 d . . . . .
H00H H 0.703368 0.309541 0.473819 0.050 Uiso 1 1 calc R U . . .
C00I C 0.6045(4) 0.3367(5) 0.6904(8) 0.0524(18) Uani 1 1 d . . . . .
H00F H 0.637182 0.303567 0.753535 0.063 Uiso 1 1 calc R U . . .
H00G H 0.556035 0.335700 0.729913 0.063 Uiso 1 1 calc R U . . .
C00J C 0.6313(5) 0.4250(6) 0.6874(10) 0.075(3) Uani 1 1 d . . . . .
H00I H 0.634323 0.446544 0.785446 0.091 Uiso 1 1 calc R U . . .
H00J H 0.680685 0.425077 0.652163 0.091 Uiso 1 1 calc R U . . .
C00K C 0.6089(7) 0.5712(6) 0.6092(13) 0.102(4) Uani 1 1 d . . . . .
H00K H 0.576144 0.603925 0.547275 0.153 Uiso 1 1 calc R U . . .
H00L H 0.658301 0.577460 0.578936 0.153 Uiso 1 1 calc R U . . .
H00M H 0.606118 0.590578 0.707013 0.153 Uiso 1 1 calc R U . . .
C00L C 0.5871(6) 0.4802(6) 0.6006(12) 0.096(3) Uani 1 1 d . . . . .
H00N H 0.536599 0.475166 0.628743 0.115 Uiso 1 1 calc R U . . .
H00O H 0.588594 0.462103 0.500813 0.115 Uiso 1 1 calc R U . . .

loop_
_atom_site_aniso_label
_atom_site_aniso_U_11
_atom_site_aniso_U_22
_atom_site_aniso_U_33
_atom_site_aniso_U_23
_atom_site_aniso_U_13
_atom_site_aniso_U_12
Cu01 0.0236(7) 0.0317(7) 0.0560(8) 0.000 0.0050(5) 0.000
Cl02 0.0316(9) 0.0409(9) 0.0592(10) -0.0018(7) 0.0068(6) -0.0069(6)
O003 0.026(2) 0.036(2) 0.052(2) -0.0052(19) 0.0066(17) -0.0086(17)
O004 0.025(2) 0.050(3) 0.065(3) 0.000(2) 0.0033(19) -0.003(2)
O005 0.043(3) 0.051(3) 0.066(3) -0.008(2) 0.006(2) -0.016(2)
O006 0.039(3) 0.053(3) 0.072(3) 0.010(3) 0.009(2) 0.002(2)
N007 0.023(3) 0.027(2) 0.051(3) 0.005(2) 0.004(2) 0.001(2)
O008 0.045(3) 0.060(3) 0.053(3) -0.010(2) 0.017(2) -0.015(2)
N009 0.025(3) 0.034(3) 0.060(3) -0.004(2) 0.004(2) 0.000(2)
N00A 0.033(3) 0.037(3) 0.059(3) -0.004(3) 0.002(2) -0.002(2)
N00B 0.027(3) 0.040(3) 0.067(4) -0.010(3) 0.008(2) -0.004(2)
C00C 0.019(3) 0.035(3) 0.053(4) -0.002(3) 0.010(2) 0.006(2)
C00D 0.022(3) 0.035(3) 0.054(3) 0.005(3) 0.007(2) -0.002(2)
C00E 0.026(3) 0.036(3) 0.053(4) 0.001(3) 0.007(2) -0.002(3)
C00F 0.030(3) 0.032(3) 0.053(4) -0.012(3) 0.012(3) -0.005(3)
C00G 0.033(4) 0.037(3) 0.061(4) -0.006(3) 0.008(3) -0.006(3)
C00H 0.027(3) 0.035(3) 0.065(4) -0.004(3) 0.012(3) -0.004(3)
C00I 0.037(4) 0.055(4) 0.066(4) -0.015(4) 0.012(3) -0.008(3)
C00J 0.074(6) 0.066(6) 0.087(6) -0.019(5) 0.003(5) -0.004(5)
C00K 0.123(10) 0.054(6) 0.126(9) -0.017(6) -0.035(7) 0.009(6)
C00L 0.108(9) 0.065(7) 0.112(8) -0.025(6) -0.017(7) 0.018(6)

loop_
_atom_type_symbol
_atom_type_description
_atom_type_scat_dispersion_real
_atom_type_scat_dispersion_imag
_atom_type_scat_source
C C 0.0181 0.0091 'International Tables Vol C Tables 4.2.6.8 and 6.1.1.4'
H H 0.0000 0.0000 'International Tables Vol C Tables 4.2.6.8 and 6.1.1.4'
Cl Cl 0.3639 0.7018 'International Tables Vol C Tables 4.2.6.8 and 6.1.1.4'
Cu Cu -1.9646 0.5888 'International Tables Vol C Tables 4.2.6.8 and 6.1.1.4'
N N 0.0311 0.0180 'International Tables Vol C Tables 4.2.6.8 and 6.1.1.4'
O O 0.0492 0.0322 'International Tables Vol C Tables 4.2.6.8 and 6.1.1.4'

loop_
_geom_angle_atom_site_label_1
_geom_angle_atom_site_label_2
_geom_angle_atom_site_label_3
_geom_angle
_geom_angle_site_symmetry_1
_geom_angle_site_symmetry_3
_geom_angle_publ_flag
O003 Cu01 O003 172.3(2) . 2_655 ?
N007 Cu01 O003 74.10(16) . . ?
N007 Cu01 O003 100.32(17) . 2_655 ?
N007 Cu01 O003 74.10(16) 2_655 2_655 ?
N007 Cu01 O003 100.32(17) 2_655 . ?
N007 Cu01 N007 90.1(3) . 2_655 ?
N009 Cu01 O003 109.56(19) . 2_655 ?
N009 Cu01 O003 109.56(19) 2_655 . ?
N009 Cu01 O003 75.67(18) . . ?
N009 Cu01 O003 75.67(18) 2_655 2_655 ?
N009 Cu01 N007 93.2(2) . 2_655 ?
N009 Cu01 N007 149.7(2) . . ?
N009 Cu01 N007 93.2(2) 2_655 . ?
N009 Cu01 N007 149.7(2) 2_655 2_655 ?
N009 Cu01 N009 98.9(3) 2_655 . ?
O005 Cl02 O004 108.9(3) . . ?
O005 Cl02 O008 109.7(3) . . ?
O006 Cl02 O004 109.5(3) . . ?
O006 Cl02 O005 109.5(3) . . ?
O006 Cl02 O008 109.6(3) . . ?
O008 Cl02 O004 109.7(3) . . ?
C00F O003 Cu01 113.1(3) . . ?
C00F O003 C00G 117.1(4) . . ?
C00G O003 Cu01 113.8(3) . . ?
C00C N007 Cu01 119.8(4) . . ?
C00C N007 C00D 118.2(5) . . ?
C00D N007 Cu01 121.8(4) . . ?
N00A N009 Cu01 129.2(4) . . ?
N00A N009 C00E 110.9(5) . . ?
C00E N009 Cu01 118.4(4) . . ?
N009 N00A N00B 104.6(5) . . ?
N00A N00B C00H 112.8(5) . . ?
N00A N00B C00I 120.4(5) . . ?
C00H N00B C00I 126.7(5) . . ?
N007 C00C C00D 120.8(5) . 5_655 ?
N007 C00C C00F 117.8(5) . . ?
C00D C00C C00F 121.4(5) 5_655 . ?
N007 C00D C00C 120.9(6) . 5_655 ?
N007 C00D H00D 119.5 . . ?
C00C C00D H00D 119.5 5_655 . ?
N009 C00E C00G 120.8(6) . . ?
N009 C00E C00H 107.6(5) . . ?
C00H C00E C00G 131.5(6) . . ?
O003 C00F C00C 105.6(5) . . ?
O003 C00F H00A 110.6 . . ?
O003 C00F H00B 110.6 . . ?
C00C C00F H00A 110.6 . . ?
C00C C00F H00B 110.6 . . ?
H00A C00F H00B 108.7 . . ?
O003 C00G C00E 104.5(5) . . ?
O003 C00G H00C 110.9 . . ?
O003 C00G H00E 110.9 . . ?
C00E C00G H00C 110.9 . . ?
C00E C00G H00E 110.9 . . ?
H00C C00G H00E 108.9 . . ?
N00B C00H C00E 104.1(5) . . ?
N00B C00H H00H 127.9 . . ?
C00E C00H H00H 127.9 . . ?
N00B C00I H00F 109.2 . . ?
N00B C00I H00G 109.2 . . ?
N00B C00I C00J 112.1(7) . . ?
H00F C00I H00G 107.9 . . ?
C00J C00I H00F 109.2 . . ?
C00J C00I H00G 109.2 . . ?
C00I C00J H00I 108.6 . . ?
C00I C00J H00J 108.6 . . ?
H00I C00J H00J 107.6 . . ?
C00L C00J C00I 114.5(8) . . ?
C00L C00J H00I 108.6 . . ?
C00L C00J H00J 108.6 . . ?
H00K C00K H00L 109.5 . . ?
H00K C00K H00M 109.5 . . ?
H00L C00K H00M 109.5 . . ?
C00L C00K H00K 109.5 . . ?
C00L C00K H00L 109.5 . . ?
C00L C00K H00M 109.5 . . ?
C00J C00L C00K 115.1(9) . . ?
C00J C00L H00N 108.5 . . ?
C00J C00L H00O 108.5 . . ?
C00K C00L H00N 108.5 . . ?
C00K C00L H00O 108.5 . . ?
H00N C00L H00O 107.5 . . ?

loop_
_geom_bond_atom_site_label_1
_geom_bond_atom_site_label_2
_geom_bond_distance
_geom_bond_site_symmetry_2
_geom_bond_publ_flag
Cu01 O003 2.251(4) 2_655 ?
Cu01 O003 2.251(4) . ?
Cu01 N007 2.029(5) . ?
Cu01 N007 2.029(5) 2_655 ?
Cu01 N009 2.008(5) . ?
Cu01 N009 2.008(5) 2_655 ?
Cl02 O004 1.450(4) . ?
Cl02 O005 1.444(5) . ?
Cl02 O006 1.440(5) . ?
Cl02 O008 1.446(5) . ?
O003 C00F 1.408(7) . ?
O003 C00G 1.438(7) . ?
N007 C00C 1.343(7) . ?
N007 C00D 1.344(7) . ?
N009 N00A 1.331(7) . ?
N009 C00E 1.350(7) . ?
N00A N00B 1.340(7) . ?
N00B C00H 1.352(8) . ?
N00B C00I 1.472(9) . ?
C00C C00D 1.386(9) 5_655 ?
C00C C00F 1.514(8) . ?
C00D H00D 0.9500 . ?
C00E C00G 1.498(9) . ?
C00E C00H 1.374(9) . ?
C00F H00A 0.9900 . ?
C00F H00B 0.9900 . ?
C00G H00C 0.9900 . ?
C00G H00E 0.9900 . ?
C00H H00H 0.9500 . ?
C00I H00F 0.9900 . ?
C00I H00G 0.9900 . ?
C00I C00J 1.515(11) . ?
C00J H00I 0.9900 . ?
C00J H00J 0.9900 . ?
C00J C00L 1.445(13) . ?
C00K H00K 0.9800 . ?
C00K H00L 0.9800 . ?
C00K H00M 0.9800 . ?
C00K C00L 1.529(14) . ?
C00L H00N 0.9900 . ?
C00L H00O 0.9900 . ?

loop_
_geom_torsion_atom_site_label_1
_geom_torsion_atom_site_label_2
_geom_torsion_atom_site_label_3
_geom_torsion_atom_site_label_4
_geom_torsion
_geom_torsion_site_symmetry_1
_geom_torsion_site_symmetry_2
_geom_torsion_site_symmetry_3
_geom_torsion_site_symmetry_4
_geom_torsion_publ_flag
Cu01 O003 C00F C00C -32.9(6) . . . . ?
Cu01 O003 C00G C00E 27.3(6) . . . . ?
Cu01 N007 C00C C00D 176.1(4) . . . 5_655 ?
Cu01 N007 C00C C00F -3.9(7) . . . . ?
Cu01 N007 C00D C00C -176.0(4) . . . 5_655 ?
Cu01 N009 N00A N00B 166.6(4) . . . . ?
Cu01 N009 C00E C00G 10.2(8) . . . . ?
Cu01 N009 C00E C00H -168.8(4) . . . . ?
N007 C00C C00F O003 25.1(7) . . . . ?
N009 N00A N00B C00H 0.1(7) . . . . ?
N009 N00A N00B C00I -176.0(6) . . . . ?
N009 C00E C00G O003 -25.4(8) . . . . ?
N009 C00E C00H N00B 1.2(7) . . . . ?
N00A N009 C00E C00G 177.8(6) . . . . ?
N00A N009 C00E C00H -1.2(7) . . . . ?
N00A N00B C00H C00E -0.8(7) . . . . ?
N00A N00B C00I C00J -126.3(7) . . . . ?
N00B C00I C00J C00L 60.0(10) . . . . ?
C00C N007 C00D C00C -0.5(9) . . . 5_655 ?
C00D N007 C00C C00D 0.5(9) . . . 5_655 ?
C00D N007 C00C C00F -179.5(5) . . . . ?
C00D C00C C00F O003 -154.9(6) 5_655 . . . ?
C00E N009 N00A N00B 0.7(7) . . . . ?
C00F O003 C00G C00E 162.3(5) . . . . ?
C00G O003 C00F C00C -168.1(5) . . . . ?
C00G C00E C00H N00B -177.7(7) . . . . ?
C00H N00B C00I C00J 58.3(10) . . . . ?
C00H C00E C00G O003 153.5(7) . . . . ?
C00I N00B C00H C00E 174.9(6) . . . . ?
C00I C00J C00L C00K 173.6(10) . . . . ?
